data_7239303
loop_
_publ_author_name
'Dobrzy\'nska, Danuta'
'Kubiak, Joanna'
'Janczak, Jan'
'Zo\'n, Jerzy'

_publ_section_title
;
 Supramolecular networks formation in crystals of
 3-carboxybenzylphosphonic acid, its complexes and salts: from
 coordination bonds to weak intermolecular interactions
;
_journal_issue 45
_journal_name_full 'RSC Advances'
_journal_page_first 23119
_journal_paper_doi 10.1039/c3ra44614j
_journal_volume 3
_journal_year 2013
_chemical_formula_moiety 'C16 H24 Ca O14 P2, C10 H8 N2'
_chemical_formula_sum 'C26 H32 Ca N2 O14 P2'
_chemical_formula_weight 698.56
_space_group_IT_number 2
_space_group_name_Hall '-P 1'
_space_group_name_H-M_alt 'P -1'
_symmetry_cell_setting triclinic
_symmetry_space_group_name_Hall '-P 1'
_symmetry_space_group_name_H-M 'P -1'
_atom_sites_solution_hydrogens geom
_atom_sites_solution_primary direct
_atom_sites_solution_secondary difmap
_audit_creation_method SHELXL-97
_cell_angle_alpha 85.39(1)
_cell_angle_beta 84.54(1)
_cell_angle_gamma 85.06(2)
_cell_formula_units_Z 1
_cell_length_a 4.9848(10)
_cell_length_b 6.5942(13)
_cell_length_c 22.857(5)
_cell_measurement_reflns_used 525
_cell_measurement_temperature 295(2)
_cell_measurement_theta_max 28.22
_cell_measurement_theta_min 2.69
_cell_volume 743.2(3)
_computing_cell_refinement
;
Oxford Diffraction Poland, CrysAlis Red, Version 171.32.6, 2008
;
_computing_data_collection
;
Oxford Diffraction Poland, CrysAlis CCD, Version 171.32.6, 2008
;
_computing_data_reduction
;
Oxford Diffraction Poland, CrysAlis Red, Version 171.32.6, 2008
;
_computing_molecular_graphics
;
Brandenburg & Putz, DIAMOND Version 3.0, Crystal Impact GbR,
Bonn, Germany, (2006)
;
_computing_publication_material 'SHELXL-97 (Sheldrick, 1997)'
_computing_structure_refinement 'SHELXL-97 (Sheldrick, 1997)'
_computing_structure_solution 'SHELXS-97 (Sheldrick, 1990)'
_diffrn_ambient_temperature 295(2)
_diffrn_detector_area_resol_mean '1024x1024 with blocks 2x2'
_diffrn_measured_fraction_theta_full 0.989
_diffrn_measured_fraction_theta_max 0.989
_diffrn_measurement_device_type 'KUMA KM-4 with area CCD detector'
_diffrn_measurement_method \w-scan
_diffrn_radiation_monochromator graphite
_diffrn_radiation_source 'fine-focus sealed tube'
_diffrn_radiation_type MoK\a
_diffrn_radiation_wavelength 0.71073
_diffrn_reflns_av_R_equivalents 0.0519
_diffrn_reflns_av_sigmaI/netI 0.1854
_diffrn_reflns_limit_h_max 5
_diffrn_reflns_limit_h_min -6
_diffrn_reflns_limit_k_max 8
_diffrn_reflns_limit_k_min -8
_diffrn_reflns_limit_l_max 30
_diffrn_reflns_limit_l_min -30
_diffrn_reflns_number 9903
_diffrn_reflns_theta_full 28.22
_diffrn_reflns_theta_max 28.22
_diffrn_reflns_theta_min 2.69
_exptl_absorpt_coefficient_mu 0.393
_exptl_absorpt_correction_T_max 0.9422
_exptl_absorpt_correction_T_min 0.9061
_exptl_absorpt_correction_type numerical
_exptl_absorpt_process_details
;
Oxford Diffraction Poland, CrysAlis Red, Version 171.32.6, 2008
;
_exptl_crystal_colour colourless
_exptl_crystal_density_diffrn 1.561
_exptl_crystal_density_meas 1.56
_exptl_crystal_density_method floatation
_exptl_crystal_description parallelepiped
_exptl_crystal_F_000 364
_exptl_crystal_size_max 0.29
_exptl_crystal_size_mid 0.24
_exptl_crystal_size_min 0.18
_refine_diff_density_max 0.698
_refine_diff_density_min -0.398
_refine_diff_density_rms 0.096
_refine_ls_extinction_coef 0.062(7)
_refine_ls_extinction_expression Fc^*^=kFc[1+0.001xFc^2^\l^3^/sin(2\q)]^-1/4^
_refine_ls_extinction_method SHELXL
_refine_ls_goodness_of_fit_ref 1.009
_refine_ls_hydrogen_treatment mixed
_refine_ls_matrix_type full
_refine_ls_number_parameters 224
_refine_ls_number_reflns 3646
_refine_ls_number_restraints 6
_refine_ls_restrained_S_all 1.008
_refine_ls_R_factor_all 0.1539
_refine_ls_R_factor_gt 0.0795
_refine_ls_shift/su_max 0.001
_refine_ls_shift/su_mean 0.000
_refine_ls_structure_factor_coef Fsqd
_refine_ls_weighting_details 'calc w=1/[\s^2^(Fo^2^)+(0.0800P)^2^] where P=(Fo^2^+2Fc^2^)/3'
_refine_ls_weighting_scheme calc
_refine_ls_wR_factor_gt 0.1531
_refine_ls_wR_factor_ref 0.1689
_reflns_number_gt 1929
_reflns_number_total 3646
_reflns_threshold_expression I>2\s(I)
_cod_data_source_file c3ra44614j.txt
_cod_data_source_block COMP4
_cod_database_code 7239303

loop_
_symmetry_equiv_pos_as_xyz
'x, y, z'
'-x, -y, -z'

loop_
_atom_site_label
_atom_site_type_symbol
_atom_site_fract_x
_atom_site_fract_y
_atom_site_fract_z
_atom_site_U_iso_or_equiv
_atom_site_adp_type
_atom_site_occupancy
_atom_site_symmetry_multiplicity
_atom_site_calc_flag
_atom_site_refinement_flags
Ca Ca 0.0000 0.0000 0.0000 0.0240(3) Uani 1 2 d S
O1W O 0.2687(6) -0.1503(4) 0.07413(13) 0.0414(7) Uani 1 1 d D
H1W1 H 0.411(5) -0.089(7) 0.071(2) 0.062 Uiso 1 1 d D
H2W1 H 0.320(10) -0.2753(19) 0.075(2) 0.062 Uiso 1 1 d D
O2W O -0.2028(6) -0.3059(4) 0.00856(12) 0.0385(7) Uani 1 1 d D
H1W2 H -0.168(9) -0.352(7) 0.0426(9) 0.058 Uiso 1 1 d D
H2W2 H -0.185(10) -0.361(7) -0.0237(11) 0.058 Uiso 1 1 d D
P1 P -0.41107(18) 0.27961(15) 0.11450(4) 0.0231(3) Uani 1 1 d .
O1 O -0.3071(5) 0.1114(4) 0.07651(10) 0.0307(6) Uani 1 1 d .
O2 O -0.6536(5) 0.4089(4) 0.09444(11) 0.0290(6) Uani 1 1 d .
O3 O -0.1905(5) 0.4354(4) 0.11842(11) 0.0277(6) Uani 1 1 d D
H3 H -0.039(4) 0.385(6) 0.1050(16) 0.042 Uiso 1 1 d D
C7 C -0.5082(8) 0.1788(6) 0.18827(15) 0.0335(9) Uani 1 1 d .
H7A H -0.5670 0.2921 0.2122 0.050 Uiso 1 1 calc R
H7B H -0.6619 0.0989 0.1872 0.050 Uiso 1 1 calc R
C1 C -0.2918(7) 0.0483(6) 0.21771(15) 0.0244(8) Uani 1 1 d .
C2 C -0.1548(7) 0.1143(5) 0.26046(17) 0.0307(9) Uani 1 1 d .
H2 H -0.1865 0.2501 0.2692 0.037 Uiso 1 1 calc R
C3 C 0.0281(7) -0.0092(6) 0.29143(15) 0.0314(9) Uani 1 1 d .
C4 C 0.0879(8) -0.2109(6) 0.27842(18) 0.0366(10) Uani 1 1 d .
H4 H 0.2111 -0.2972 0.2986 0.044 Uiso 1 1 calc R
C5 C -0.0439(10) -0.2765(8) 0.23426(19) 0.0535(13) Uani 1 1 d .
H5 H -0.0014 -0.4101 0.2242 0.064 Uiso 1 1 calc R
C6 C -0.2347(9) -0.1594(7) 0.20369(18) 0.0465(12) Uani 1 1 d .
H6 H -0.3228 -0.2133 0.1751 0.056 Uiso 1 1 calc R
C8 C 0.1816(8) 0.0721(7) 0.33726(18) 0.0406(11) Uani 1 1 d .
O4 O 0.2102(5) 0.2682(4) 0.32938(12) 0.0333(7) Uani 1 1 d D
H4O H 0.341(6) 0.296(7) 0.3471(17) 0.050 Uiso 1 1 d D
O5 O 0.2793(7) -0.0401(5) 0.37650(13) 0.0557(9) Uani 1 1 d .
C11 C 0.9056(7) 0.4734(6) 0.47933(16) 0.0307(9) Uani 1 1 d .
C12 C 0.8471(9) 0.6016(7) 0.43081(18) 0.0454(11) Uani 1 1 d .
H12 H 0.9252 0.7252 0.4230 0.055 Uiso 1 1 calc R
C13 C 0.6673(10) 0.5405(8) 0.3938(2) 0.0541(13) Uani 1 1 d .
H13 H 0.6254 0.6295 0.3617 0.065 Uiso 1 1 calc R
N14 N 0.5527(7) 0.3682(6) 0.40056(14) 0.0417(9) Uani 1 1 d .
C15 C 0.6216(9) 0.2463(7) 0.44546(18) 0.0488(12) Uani 1 1 d .
H15 H 0.5473 0.1208 0.4510 0.059 Uiso 1 1 calc R
C16 C 0.7906(9) 0.2878(7) 0.48413(18) 0.0457(12) Uani 1 1 d .
H16 H 0.8315 0.1913 0.5146 0.055 Uiso 1 1 calc R

loop_
_atom_site_aniso_label
_atom_site_aniso_U_11
_atom_site_aniso_U_22
_atom_site_aniso_U_33
_atom_site_aniso_U_23
_atom_site_aniso_U_13
_atom_site_aniso_U_12
Ca 0.0278(6) 0.0183(6) 0.0253(5) -0.0028(4) 0.0032(4) -0.0024(5)
O1W 0.0459(18) 0.0311(17) 0.0505(17) 0.0044(15) -0.0164(14) -0.0155(15)
O2W 0.0518(17) 0.0280(16) 0.0377(16) -0.0036(13) -0.0015(14) -0.0164(14)
P1 0.0246(5) 0.0211(5) 0.0236(5) -0.0015(4) -0.0034(3) -0.0006(4)
O1 0.0399(15) 0.0265(14) 0.0248(12) -0.0083(11) 0.0058(11) -0.0007(12)
O2 0.0246(14) 0.0199(14) 0.0403(14) 0.0024(12) 0.0001(11) 0.0028(11)
O3 0.0207(13) 0.0215(14) 0.0407(15) -0.0113(12) 0.0015(10) 0.0037(11)
C7 0.035(2) 0.041(2) 0.0220(17) 0.0017(17) 0.0015(15) 0.0028(19)
C1 0.0207(19) 0.023(2) 0.0302(18) -0.0019(16) -0.0063(14) -0.0041(16)
C2 0.035(2) 0.0131(19) 0.045(2) -0.0030(17) -0.0080(17) -0.0014(17)
C3 0.033(2) 0.033(2) 0.0278(18) 0.0144(17) -0.0107(15) -0.0086(19)
C4 0.038(2) 0.020(2) 0.052(2) 0.0039(19) -0.0160(19) 0.0077(18)
C5 0.072(3) 0.050(3) 0.038(2) -0.007(2) -0.018(2) 0.013(3)
C6 0.041(3) 0.048(3) 0.058(2) -0.016(2) -0.013(2) -0.008(2)
C8 0.038(2) 0.044(3) 0.042(2) -0.008(2) -0.0070(17) -0.006(2)
O4 0.0322(16) 0.0271(16) 0.0433(16) -0.0038(12) -0.0109(12) -0.0075(13)
O5 0.073(2) 0.056(2) 0.0443(17) 0.0163(16) -0.0360(16) -0.0248(19)
C11 0.0208(19) 0.036(2) 0.036(2) -0.0008(18) -0.0020(15) -0.0086(18)
C12 0.050(3) 0.050(3) 0.041(2) 0.003(2) -0.019(2) -0.019(2)
C13 0.057(3) 0.051(3) 0.054(3) 0.020(2) -0.023(2) -0.008(3)
N14 0.044(2) 0.046(2) 0.040(2) 0.0067(17) -0.0199(16) -0.0285(19)
C15 0.065(3) 0.047(3) 0.038(2) 0.011(2) -0.015(2) -0.029(3)
C16 0.056(3) 0.044(3) 0.039(2) 0.016(2) -0.017(2) -0.021(2)

loop_
_atom_type_symbol
_atom_type_description
_atom_type_scat_dispersion_real
_atom_type_scat_dispersion_imag
_atom_type_scat_source
C C 0.0033 0.0016 'International Tables Vol C Tables 4.2.6.8 and 6.1.1.4'
H H 0.0000 0.0000 'International Tables Vol C Tables 4.2.6.8 and 6.1.1.4'
N N 0.0061 0.0033 'International Tables Vol C Tables 4.2.6.8 and 6.1.1.4'
O O 0.0106 0.0060 'International Tables Vol C Tables 4.2.6.8 and 6.1.1.4'
P P 0.1023 0.0942 'International Tables Vol C Tables 4.2.6.8 and 6.1.1.4'
Ca Ca 0.2262 0.3064 'International Tables Vol C Tables 4.2.6.8 and 6.1.1.4'

loop_
_geom_angle_atom_site_label_1
_geom_angle_atom_site_label_2
_geom_angle_atom_site_label_3
_geom_angle
_geom_angle_site_symmetry_1
_geom_angle_site_symmetry_3
O2W Ca O2W 180.00(6) . 2
O2W Ca O1 88.50(10) . .
O2W Ca O1 91.50(10) 2 .
O2W Ca O1 91.50(10) . 2
O2W Ca O1 88.50(10) 2 2
O1 Ca O1 180.00(13) . 2
O2W Ca O1W 85.79(10) . .
O2W Ca O1W 94.21(10) 2 .
O1 Ca O1W 86.50(10) . .
O1 Ca O1W 93.50(10) 2 .
O2W Ca O1W 94.21(10) . 2
O2W Ca O1W 85.79(10) 2 2
O1 Ca O1W 93.50(10) . 2
O1 Ca O1W 86.50(10) 2 2
O1W Ca O1W 180.00(17) . 2
O2W Ca H1W2 18.3(5) . .
O2W Ca H1W2 161.7(5) 2 .
O1 Ca H1W2 80.8(10) . .
O1 Ca H1W2 99.2(10) 2 .
O1W Ca H1W2 68.9(6) . .
O1W Ca H1W2 111.1(6) 2 .
O2W Ca H2W2 16.7(6) . .
O2W Ca H2W2 163.3(6) 2 .
O1 Ca H2W2 103.3(7) . .
O1 Ca H2W2 76.7(7) 2 .
O1W Ca H2W2 94.3(9) . .
O1W Ca H2W2 85.7(9) 2 .
H1W2 Ca H2W2 33.1(9) . .
Ca O1W H1W1 107(3) . .
Ca O1W H2W1 120(3) . .
H1W1 O1W H2W1 106(5) . .
Ca O2W H1W2 102(3) . .
Ca O2W H2W2 111(3) . .
H1W2 O2W H2W2 131(5) . .
O1 P1 O2 115.39(14) . .
O1 P1 O3 111.73(14) . .
O2 P1 O3 104.87(14) . .
O1 P1 C7 110.55(17) . .
O2 P1 C7 106.16(16) . .
O3 P1 C7 107.66(16) . .
P1 O1 Ca 147.75(16) . .
P1 O3 H3 110(3) . .
C1 C7 P1 115.2(3) . .
C1 C7 H7A 108.5 . .
P1 C7 H7A 108.5 . .
C1 C7 H7B 108.5 . .
P1 C7 H7B 108.5 . .
H7A C7 H7B 107.5 . .
C2 C1 C6 117.4(3) . .
C2 C1 C7 122.9(3) . .
C6 C1 C7 119.5(3) . .
C1 C2 C3 123.5(3) . .
C1 C2 H2 118.2 . .
C3 C2 H2 118.2 . .
C2 C3 C4 120.1(3) . .
C2 C3 C8 121.7(4) . .
C4 C3 C8 118.1(3) . .
C5 C4 C3 116.6(4) . .
C5 C4 H4 121.7 . .
C3 C4 H4 121.7 . .
C4 C5 C6 125.0(4) . .
C4 C5 H5 117.5 . .
C6 C5 H5 117.5 . .
C5 C6 C1 117.3(3) . .
C5 C6 H6 121.3 . .
C1 C6 H6 121.3 . .
O5 C8 O4 123.9(4) . .
O5 C8 C3 121.9(4) . .
O4 C8 C3 114.1(4) . .
C8 O4 H4O 109(3) . .
C12 C11 C16 115.6(3) . .
C12 C11 C11 121.3(5) . 2_766
C16 C11 C11 122.9(4) . 2_766
C11 C12 C13 117.9(4) . .
C11 C12 H12 121.0 . .
C13 C12 H12 121.0 . .
N14 C13 C12 125.3(4) . .
N14 C13 H13 117.4 . .
C12 C13 H13 117.4 . .
C13 N14 C15 115.2(3) . .
N14 C15 C16 125.1(4) . .
N14 C15 H15 117.5 . .
C16 C15 H15 117.5 . .
C15 C16 C11 120.7(4) . .
C15 C16 H16 119.6 . .
C11 C16 H16 119.6 . .

loop_
_geom_bond_atom_site_label_1
_geom_bond_atom_site_label_2
_geom_bond_distance
_geom_bond_site_symmetry_2
Ca O2W 2.319(3) .
Ca O2W 2.319(3) 2
Ca O1 2.333(2) .
Ca O1 2.333(2) 2
Ca O1W 2.362(3) .
Ca O1W 2.362(3) 2
Ca H1W2 2.62(4) .
Ca H2W2 2.74(4) .
O1W H1W1 0.840(2) .
O1W H2W1 0.840(2) .
O2W H1W2 0.840(2) .
O2W H2W2 0.840(2) .
P1 O1 1.491(3) .
P1 O2 1.505(2) .
P1 O3 1.581(3) .
P1 C7 1.800(4) .
O3 H3 0.840(2) .
C7 C1 1.498(5) .
C7 H7A 0.9700 .
C7 H7B 0.9700 .
C1 C2 1.363(5) .
C1 C6 1.430(6) .
C2 C3 1.378(5) .
C2 H2 0.9300 .
C3 C4 1.387(5) .
C3 C8 1.511(5) .
C4 C5 1.372(5) .
C4 H4 0.9300 .
C5 C6 1.379(6) .
C5 H5 0.9300 .
C6 H6 0.9300 .
C8 O5 1.226(5) .
C8 O4 1.309(5) .
O4 H4O 0.840(2) .
C11 C12 1.378(6) .
C11 C16 1.388(6) .
C11 C11 1.477(7) 2_766
C12 C13 1.394(6) .
C12 H12 0.9300 .
C13 N14 1.306(6) .
C13 H13 0.9300 .
N14 C15 1.305(5) .
C15 C16 1.337(6) .
C15 H15 0.9300 .
C16 H16 0.9300 .

loop_
_geom_hbond_atom_site_label_D
_geom_hbond_atom_site_label_H
_geom_hbond_atom_site_label_A
_geom_hbond_distance_DH
_geom_hbond_distance_HA
_geom_hbond_distance_DA
_geom_hbond_angle_DHA
_geom_hbond_site_symmetry_A
O1W H1W1 O1 0.840(2) 2.029(13) 2.849(4) 165(5) 1_655
O1W H1W1 O2W 0.840(2) 2.67(5) 3.044(4) 108(4) 1_655
O1W H2W1 O2 0.840(2) 2.091(16) 2.905(4) 163(5) 1_645
O2W H1W2 O3 0.840(2) 2.14(2) 2.922(4) 155(4) 1_545
O2W H2W2 O2 0.840(2) 1.93(3) 2.679(4) 147(5) 2_455
O3 H3 O2 0.840(2) 1.93(2) 2.674(3) 147(4) 1_655
O4 H4O N14 0.840(2) 1.806(12) 2.625(4) 165(4) .
